data_7705317
loop_
_publ_author_name
'Tretiakov, Serhii'
'Damen, Johannes A. M.'
'Lutz, Martin'
'Moret, Marc-Etienne'

_publ_section_title
;
 A dianionic C<sub>3</sub>-symmetric scorpionate: synthesis and
 coordination chemistry.
;
_journal_issue 39
_journal_name_full 'Dalton transactions (Cambridge, England : 2003)'
_journal_page_first 13549
_journal_page_last 13556
_journal_paper_doi 10.1039/d0dt02601h
_journal_volume 49
_journal_year 2020
_chemical_formula_moiety 'C14 H27 K N O6, C34 H39 Cu N3 O3 P2, 0.5(C6 H6), C2 H3 N'
_chemical_formula_sum 'C53 H72 Cu K N5 O9 P2'
_chemical_formula_weight 1087.73
_space_group_crystal_system monoclinic
_space_group_IT_number 15
_space_group_name_Hall '-I 2ya'
_space_group_name_H-M_alt 'I 1 2/a 1'
_atom_sites_solution_hydrogens geom
_atom_sites_solution_primary dual
_atom_sites_solution_secondary difmap
_audit_creation_method SHELXL-2018/1
_audit_update_record
;
2020-06-19 deposited with the CCDC.	2020-08-28 downloaded from the CCDC.
;
_cell_angle_alpha 90
_cell_angle_beta 110.867(1)
_cell_angle_gamma 90
_cell_formula_units_Z 8
_cell_length_a 24.8978(5)
_cell_length_b 13.9828(3)
_cell_length_c 33.8978(7)
_cell_measurement_reflns_used 51999
_cell_measurement_temperature 150(2)
_cell_measurement_theta_max 27.55
_cell_measurement_theta_min 1.56
_cell_volume 11027.2(4)
_computing_cell_refinement Peakref
_computing_data_collection Apex3
_computing_data_reduction 'Eval15, SADABS-2016/2'
_computing_structure_refinement 'SHELXL-2018/1 (Sheldrick, 2018)'
_computing_structure_solution SHELXT
_diffrn_ambient_temperature 150(2)
_diffrn_measured_fraction_theta_full 1.000
_diffrn_measured_fraction_theta_max 1.000
_diffrn_measurement_device_type 'Bruker Kappa ApexII'
_diffrn_measurement_method '\f and \w scans'
_diffrn_radiation_type MoK\a
_diffrn_radiation_wavelength 0.71073
_diffrn_reflns_av_R_equivalents 0.0489
_diffrn_reflns_av_unetI/netI 0.0281
_diffrn_reflns_Laue_measured_fraction_full 1.000
_diffrn_reflns_Laue_measured_fraction_max 1.000
_diffrn_reflns_limit_h_max 32
_diffrn_reflns_limit_h_min -32
_diffrn_reflns_limit_k_max 18
_diffrn_reflns_limit_k_min -18
_diffrn_reflns_limit_l_max 44
_diffrn_reflns_limit_l_min -44
_diffrn_reflns_number 108621
_diffrn_reflns_point_group_measured_fraction_full 1.000
_diffrn_reflns_point_group_measured_fraction_max 1.000
_diffrn_reflns_theta_full 25.242
_diffrn_reflns_theta_max 27.493
_diffrn_reflns_theta_min 1.592
_diffrn_source 'sealed tube'
_exptl_absorpt_coefficient_mu 0.587
_exptl_absorpt_correction_T_max 0.7456
_exptl_absorpt_correction_T_min 0.6294
_exptl_absorpt_correction_type multi-scan
_exptl_absorpt_process_details
;
 SADABS 2016/2: Krause, L., Herbst-Irmer, R., Sheldrick G.M. & Stalke D.,
 J. Appl. Cryst. 48 (2015) 3-10
;
_exptl_crystal_colour colourless
_exptl_crystal_density_diffrn 1.310
_exptl_crystal_description needle
_exptl_crystal_F_000 4600
_exptl_crystal_size_max 0.49
_exptl_crystal_size_mid 0.13
_exptl_crystal_size_min 0.06
_refine_diff_density_max 1.049
_refine_diff_density_min -0.652
_refine_diff_density_rms 0.066
_refine_ls_extinction_method none
_refine_ls_goodness_of_fit_ref 1.034
_refine_ls_hydrogen_treatment constr
_refine_ls_matrix_type full
_refine_ls_number_parameters 679
_refine_ls_number_reflns 12649
_refine_ls_number_restraints 111
_refine_ls_restrained_S_all 1.065
_refine_ls_R_factor_all 0.0658
_refine_ls_R_factor_gt 0.0440
_refine_ls_shift/su_max 0.001
_refine_ls_shift/su_mean 0.000
_refine_ls_structure_factor_coef Fsqd
_refine_ls_weighting_details 'w=1/[\s^2^(Fo^2^)+(0.0669P)^2^+18.0984P] where P=(Fo^2^+2Fc^2^)/3'
_refine_ls_weighting_scheme calc
_refine_ls_wR_factor_gt 0.1222
_refine_ls_wR_factor_ref 0.1358
_reflns_Friedel_coverage 0.000
_reflns_number_gt 9315
_reflns_number_total 12649
_reflns_threshold_expression 'I > 2\s(I)'
_cod_data_source_file d0dt02601h2.cif
_cod_data_source_block l0981a
_cod_depositor_comments 'Adding full bibliography for 7705312--7705317.cif.'
_cod_original_sg_symbol_H-M 'I 2/a'
_cod_database_code 7705317
_shelx_shelxl_version_number 2018/1
_shelx_space_group_comment
;
The symmetry employed for this shelxl refinement is uniquely defined
by the following loop, which should always be used as a source of
symmetry information in preference to the above space-group names.
They are only intended as comments.
;

loop_
_space_group_symop_operation_xyz
'x, y, z'
'-x+1/2, y, -z'
'x+1/2, y+1/2, z+1/2'
'-x+1, y+1/2, -z+1/2'
'-x, -y, -z'
'x-1/2, -y, z'
'-x+1/2, -y+1/2, -z+1/2'
'x, -y+1/2, z+1/2'

loop_
_atom_site_label
_atom_site_type_symbol
_atom_site_fract_x
_atom_site_fract_y
_atom_site_fract_z
_atom_site_U_iso_or_equiv
_atom_site_adp_type
_atom_site_occupancy
_atom_site_site_symmetry_order
_atom_site_calc_flag
_atom_site_refinement_flags_posn
_atom_site_refinement_flags_adp
_atom_site_refinement_flags_occupancy
_atom_site_disorder_assembly
_atom_site_disorder_group
Cu1 Cu 0.52866(2) 0.24201(2) 0.40042(2) 0.02298(9) Uani 1 1 d . . . . .
P11 P 0.50384(3) 0.24801(4) 0.30387(2) 0.02623(14) Uani 1 1 d . . . . .
P21 P 0.54426(3) 0.23794(4) 0.46610(2) 0.02339(13) Uani 1 1 d . . . . .
O11 O 0.59568(8) 0.30299(12) 0.49730(5) 0.0324(4) Uani 1 1 d . . . . .
O21 O 0.48954(8) 0.26595(12) 0.47796(5) 0.0308(4) Uani 1 1 d . . . . .
O31 O 0.56127(8) 0.13955(12) 0.49214(5) 0.0332(4) Uani 1 1 d . . . . .
N11 N 0.59376(8) 0.24221(13) 0.37557(6) 0.0242(4) Uani 1 1 d . . . . .
N21 N 0.48243(8) 0.35137(14) 0.36242(6) 0.0254(4) Uani 1 1 d . . . . .
N31 N 0.48071(8) 0.13844(13) 0.35972(6) 0.0247(4) Uani 1 1 d . . . . .
C11 C 0.57917(10) 0.24607(15) 0.33237(7) 0.0254(5) Uani 1 1 d . . . . .
C21 C 0.62643(11) 0.24519(15) 0.31953(8) 0.0271(5) Uani 1 1 d . . . . .
C31 C 0.67458(10) 0.24066(14) 0.35770(8) 0.0252(5) Uani 1 1 d . . . . .
C41 C 0.73465(11) 0.23828(16) 0.36729(9) 0.0324(5) Uani 1 1 d . . . . .
H41 H 0.750014 0.240413 0.345358 0.039 Uiso 1 1 calc R U . . .
C51 C 0.77041(11) 0.23285(18) 0.40868(9) 0.0370(6) Uani 1 1 d . . . . .
H51 H 0.810845 0.230942 0.415416 0.044 Uiso 1 1 calc R U . . .
C61 C 0.74795(11) 0.23006(19) 0.44136(9) 0.0380(6) Uani 1 1 d . . . . .
H61 H 0.773631 0.225875 0.469796 0.046 Uiso 1 1 calc R U . . .
C71 C 0.68987(11) 0.23323(17) 0.43313(8) 0.0312(5) Uani 1 1 d . . . . .
H71 H 0.675315 0.231794 0.455503 0.037 Uiso 1 1 calc R U . . .
C81 C 0.65239(10) 0.23864(15) 0.39089(7) 0.0241(4) Uani 1 1 d . . . . .
C91 C 0.62972(14) 0.2486(2) 0.27608(9) 0.0449(7) Uani 1 1 d . . . . .
H91A H 0.611039 0.191800 0.260139 0.067 Uiso 1 1 calc R U . . .
H91B H 0.670089 0.250101 0.278418 0.067 Uiso 1 1 calc R U . . .
H91C H 0.610159 0.306185 0.261384 0.067 Uiso 1 1 calc R U . . .
C101 C 0.47380(10) 0.34995(17) 0.31982(7) 0.0281(5) Uani 1 1 d . . . . .
C111 C 0.44161(10) 0.42773(18) 0.29777(8) 0.0314(5) Uani 1 1 d . . . . .
C121 C 0.42876(10) 0.48094(17) 0.32899(8) 0.0308(5) Uani 1 1 d . . . . .
C131 C 0.39813(11) 0.56631(18) 0.32832(10) 0.0386(6) Uani 1 1 d . . . . .
H131 H 0.380085 0.599757 0.302584 0.046 Uiso 1 1 calc R U . . .
C141 C 0.39482(11) 0.60024(18) 0.36534(10) 0.0414(7) Uani 1 1 d . . . . .
H141 H 0.374305 0.657697 0.365017 0.050 Uiso 1 1 calc R U . . .
C151 C 0.42122(11) 0.55165(18) 0.40389(9) 0.0361(6) Uani 1 1 d . . . . .
H151 H 0.418369 0.577137 0.429045 0.043 Uiso 1 1 calc R U . . .
C161 C 0.45116(10) 0.46755(17) 0.40566(8) 0.0302(5) Uani 1 1 d . . . . .
H161 H 0.468655 0.434876 0.431672 0.036 Uiso 1 1 calc R U . . .
C171 C 0.45514(9) 0.43158(16) 0.36820(8) 0.0265(5) Uani 1 1 d . . . . .
C181 C 0.42264(13) 0.4545(2) 0.25162(9) 0.0454(7) Uani 1 1 d . . . . .
H18A H 0.456415 0.460327 0.243347 0.068 Uiso 1 1 calc R U . . .
H18B H 0.402125 0.515641 0.247030 0.068 Uiso 1 1 calc R U . . .
H18C H 0.397087 0.404748 0.234556 0.068 Uiso 1 1 calc R U . . .
C191 C 0.47311(10) 0.14354(17) 0.31743(7) 0.0258(5) Uani 1 1 d . . . . .
C201 C 0.44092(10) 0.06771(17) 0.29369(7) 0.0274(5) Uani 1 1 d . . . . .
C211 C 0.42685(9) 0.01172(16) 0.32356(7) 0.0253(5) Uani 1 1 d . . . . .
C221 C 0.39518(11) -0.07324(17) 0.32105(8) 0.0319(5) Uani 1 1 d . . . . .
H221 H 0.377599 -0.104634 0.294723 0.038 Uiso 1 1 calc R U . . .
C231 C 0.39010(11) -0.11001(17) 0.35720(9) 0.0352(6) Uani 1 1 d . . . . .
H231 H 0.368381 -0.166699 0.355566 0.042 Uiso 1 1 calc R U . . .
C241 C 0.41656(10) -0.06508(17) 0.39663(8) 0.0309(5) Uani 1 1 d . . . . .
H241 H 0.413112 -0.092902 0.421183 0.037 Uiso 1 1 calc R U . . .
C251 C 0.44723(10) 0.01815(16) 0.40020(7) 0.0257(5) Uani 1 1 d . . . . .
H251 H 0.464549 0.048326 0.426852 0.031 Uiso 1 1 calc R U . . .
C261 C 0.45250(9) 0.05792(15) 0.36349(7) 0.0228(4) Uani 1 1 d . . . . .
C271 C 0.42320(12) 0.0445(2) 0.24734(8) 0.0365(6) Uani 1 1 d . . . . .
H27A H 0.396370 0.093401 0.230792 0.055 Uiso 1 1 calc R U . . .
H27B H 0.404426 -0.018180 0.241830 0.055 Uiso 1 1 calc R U . . .
H27C H 0.457274 0.043368 0.239266 0.055 Uiso 1 1 calc R U . . .
C281 C 0.48936(13) 0.2518(2) 0.24827(8) 0.0395(6) Uani 1 1 d . . . . .
H28A H 0.447713 0.250970 0.233035 0.059 Uiso 1 1 calc R U . . .
H28B H 0.506773 0.195987 0.240035 0.059 Uiso 1 1 calc R U . . .
H28C H 0.505650 0.310360 0.241297 0.059 Uiso 1 1 calc R U . . .
C291 C 0.60114(13) 0.39905(18) 0.48352(9) 0.0421(7) Uani 1 1 d . . . . .
H29A H 0.571088 0.440400 0.487343 0.051 Uiso 1 1 calc R U . . .
H29B H 0.595870 0.398661 0.453161 0.051 Uiso 1 1 calc R U . . .
C301 C 0.65886(13) 0.4373(2) 0.50850(11) 0.0509(8) Uani 1 1 d . . . . .
H30A H 0.665400 0.431627 0.538673 0.076 Uiso 1 1 calc R U . . .
H30B H 0.661010 0.504795 0.501347 0.076 Uiso 1 1 calc R U . . .
H30C H 0.688274 0.400909 0.501974 0.076 Uiso 1 1 calc R U . . .
C311 C 0.48963(12) 0.25946(19) 0.52070(8) 0.0347(6) Uani 1 1 d . . . . .
H31A H 0.523715 0.292557 0.540548 0.042 Uiso 1 1 calc R U . . .
H31B H 0.490870 0.191654 0.529382 0.042 Uiso 1 1 calc R U . . .
C321 C 0.43620(17) 0.3055(3) 0.52113(11) 0.0689(11) Uani 1 1 d . . . . .
H32A H 0.435574 0.372586 0.512668 0.103 Uiso 1 1 calc R U . . .
H32B H 0.434897 0.301996 0.549649 0.103 Uiso 1 1 calc R U . . .
H32C H 0.402790 0.272190 0.501348 0.103 Uiso 1 1 calc R U . . .
C331 C 0.60195(13) 0.07695(19) 0.48442(10) 0.0415(6) Uani 1 1 d . . . . .
H33A H 0.641543 0.098307 0.500867 0.050 Uiso 1 1 calc R U . . .
H33B H 0.596806 0.078307 0.454083 0.050 Uiso 1 1 calc R U . . .
C341 C 0.59296(15) -0.0217(2) 0.49703(10) 0.0490(7) Uani 1 1 d . . . . .
H34A H 0.597365 -0.022279 0.526934 0.074 Uiso 1 1 calc R U . . .
H34B H 0.621396 -0.064597 0.492575 0.074 Uiso 1 1 calc R U . . .
H34C H 0.554196 -0.043250 0.479916 0.074 Uiso 1 1 calc R U . . .
K1 K 0.32176(2) 0.24191(3) 0.13487(2) 0.02776(12) Uani 1 1 d . . . . .
O12 O 0.42782(7) 0.22780(14) 0.12277(6) 0.0372(4) Uani 1 1 d . . . . .
O22 O 0.38641(8) 0.40433(13) 0.13622(6) 0.0435(5) Uani 1 1 d . . . . .
O32 O 0.26783(8) 0.41816(12) 0.11523(7) 0.0446(5) Uani 1 1 d . . . . .
O42 O 0.20490(7) 0.25592(12) 0.11833(6) 0.0359(4) Uani 1 1 d . . . . .
O52 O 0.25475(8) 0.07685(12) 0.11604(6) 0.0382(4) Uani 1 1 d . . . . .
O62 O 0.37207(8) 0.06512(12) 0.13408(6) 0.0369(4) Uani 1 1 d . . . . .
N12 N 0.32880(13) 0.2463(2) 0.22210(10) 0.0604(8) Uani 1 1 d . . . . .
C12 C 0.46492(11) 0.3094(3) 0.13538(9) 0.0480(8) Uani 1 1 d . . . . .
H12A H 0.496044 0.304460 0.123712 0.058 Uiso 1 1 calc R U . . .
H12B H 0.482672 0.311623 0.166548 0.058 Uiso 1 1 calc R U . . .
C22 C 0.43127(13) 0.3973(3) 0.11969(10) 0.0552(9) Uani 1 1 d . . . . .
H22A H 0.456715 0.453854 0.128399 0.066 Uiso 1 1 calc R U . . .
H22B H 0.414712 0.396039 0.088455 0.066 Uiso 1 1 calc R U . . .
C32 C 0.35635(16) 0.4934(2) 0.12547(14) 0.0712(12) Uani 1 1 d . . . . .
H32D H 0.344337 0.504364 0.094679 0.085 Uiso 1 1 calc R U . . .
H32E H 0.382049 0.546394 0.140162 0.085 Uiso 1 1 calc R U . . .
C42 C 0.30538(16) 0.4914(2) 0.13795(13) 0.0682(11) Uani 1 1 d . . . . .
H42A H 0.317238 0.479270 0.168651 0.082 Uiso 1 1 calc R U . . .
H42B H 0.285465 0.553936 0.131753 0.082 Uiso 1 1 calc R U . . .
C52 C 0.21325(14) 0.4231(2) 0.11981(13) 0.0623(10) Uani 1 1 d . . . . .
H52A H 0.193776 0.483679 0.107598 0.075 Uiso 1 1 calc R U . . .
H52B H 0.218219 0.421563 0.150105 0.075 Uiso 1 1 calc R U . . .
C62 C 0.17785(12) 0.3403(2) 0.09758(11) 0.0532(8) Uani 1 1 d . . . . .
H62A H 0.138590 0.345222 0.098388 0.064 Uiso 1 1 calc R U . . .
H62B H 0.174948 0.339202 0.067688 0.064 Uiso 1 1 calc R U . . .
C72 C 0.17199(12) 0.1725(2) 0.10153(12) 0.0537(8) Uani 1 1 d . . . . .
H72A H 0.166210 0.165680 0.071218 0.064 Uiso 1 1 calc R U . . .
H72B H 0.133829 0.177054 0.104334 0.064 Uiso 1 1 calc R U . . .
C82 C 0.20397(12) 0.0886(2) 0.12553(12) 0.0564(9) Uani 1 1 d . . . . .
H82A H 0.214025 0.099182 0.156203 0.068 Uiso 1 1 calc R U . . .
H82B H 0.179866 0.030424 0.117432 0.068 Uiso 1 1 calc R U . . .
C92 C 0.28699(14) -0.00422(19) 0.13674(11) 0.0530(8) Uani 1 1 d . . . . .
H92A H 0.262383 -0.061979 0.129886 0.064 Uiso 1 1 calc R U . . .
H92B H 0.301132 0.005273 0.167701 0.064 Uiso 1 1 calc R U . . .
C102 C 0.33647(15) -0.0168(2) 0.12226(12) 0.0565(9) Uani 1 1 d . . . . .
H10A H 0.358587 -0.074637 0.135368 0.068 Uiso 1 1 calc R U . . .
H10B H 0.322362 -0.024823 0.091211 0.068 Uiso 1 1 calc R U . . .
C112 C 0.41925(13) 0.0588(2) 0.11961(9) 0.0460(7) Uani 1 1 d . . . . .
H11A H 0.404912 0.059846 0.088363 0.055 Uiso 1 1 calc R U . . .
H11B H 0.440129 -0.002087 0.129260 0.055 Uiso 1 1 calc R U . . .
C122 C 0.45848(12) 0.1405(2) 0.13652(9) 0.0462(7) Uani 1 1 d . . . . .
H12C H 0.473970 0.138001 0.167755 0.055 Uiso 1 1 calc R U . . .
H12D H 0.491164 0.137061 0.126419 0.055 Uiso 1 1 calc R U . . .
C132 C 0.33331(13) 0.2445(2) 0.25643(10) 0.0451(7) Uani 1 1 d . . . . .
C142 C 0.33930(14) 0.2424(2) 0.30046(11) 0.0540(8) Uani 1 1 d . . . . .
H14A H 0.301130 0.243487 0.302705 0.081 Uiso 1 1 calc R U . . .
H14B H 0.361272 0.298372 0.314900 0.081 Uiso 1 1 calc R U . . .
H14C H 0.359542 0.183976 0.313618 0.081 Uiso 1 1 calc R U . . .
C13 C 0.250000 0.1570(6) 0.000000 0.122(3) Uani 1 2 d DS TU P . .
H13 H 0.250000 0.089054 0.000000 0.146 Uiso 1 2 calc R U P . .
C23 C 0.2897(2) 0.2041(4) 0.02989(16) 0.126(2) Uani 1 1 d D U . . .
H23 H 0.318495 0.170391 0.051593 0.151 Uiso 1 1 calc R U . . .
C33 C 0.2893(2) 0.3042(4) 0.02965(16) 0.146(3) Uani 1 1 d D U . . .
H33 H 0.318824 0.335221 0.051909 0.175 Uiso 1 1 calc R U . . .
C43 C 0.250000 0.3626(7) 0.000000 0.139(3) Uani 1 2 d DS TU P . .
H43 H 0.250000 0.430565 0.000000 0.167 Uiso 1 2 calc R U P . .
N14A N 0.7529(3) 0.3328(8) 0.2543(3) 0.161(4) Uani 0.707(12) 1 d D U P A 1
C14A C 0.7518(4) 0.4143(8) 0.2566(4) 0.118(4) Uani 0.707(12) 1 d D U P A 1
C24A C 0.7529(7) 0.5174(9) 0.2492(5) 0.170(6) Uani 0.707(12) 1 d D U P A 1
H24A H 0.713717 0.542823 0.239947 0.254 Uiso 0.707(12) 1 calc R U P A 1
H24B H 0.769352 0.529144 0.227318 0.254 Uiso 0.707(12) 1 calc R U P A 1
H24C H 0.776550 0.549162 0.275421 0.254 Uiso 0.707(12) 1 calc R U P A 1
N14B N 0.7509(8) 0.5765(9) 0.2533(5) 0.108(7) Uani 0.293(12) 1 d D U P A 2
C14B C 0.7521(6) 0.4980(8) 0.2469(5) 0.046(3) Uani 0.293(12) 1 d D U P A 2
C24B C 0.7559(8) 0.4038(10) 0.2300(7) 0.085(6) Uani 0.293(12) 1 d D U P A 2
H24D H 0.792869 0.397209 0.226161 0.128 Uiso 0.293(12) 1 calc R U P A 2
H24E H 0.724560 0.395729 0.202763 0.128 Uiso 0.293(12) 1 calc R U P A 2
H24F H 0.752710 0.354775 0.249754 0.128 Uiso 0.293(12) 1 calc R U P A 2

loop_
_atom_site_aniso_label
_atom_site_aniso_U_11
_atom_site_aniso_U_22
_atom_site_aniso_U_33
_atom_site_aniso_U_23
_atom_site_aniso_U_13
_atom_site_aniso_U_12
Cu1 0.02661(15) 0.02623(15) 0.01562(14) 0.00049(10) 0.00695(11) -0.00021(11)
P11 0.0296(3) 0.0318(3) 0.0154(3) 0.0014(2) 0.0057(2) -0.0032(2)
P21 0.0301(3) 0.0227(3) 0.0175(3) 0.0006(2) 0.0087(2) 0.0006(2)
O11 0.0386(10) 0.0309(9) 0.0238(8) 0.0011(7) 0.0062(7) -0.0042(7)
O21 0.0363(9) 0.0370(9) 0.0213(8) -0.0004(7) 0.0130(7) 0.0026(7)
O31 0.0480(11) 0.0265(8) 0.0285(9) 0.0040(7) 0.0177(8) 0.0063(8)
N11 0.0258(9) 0.0286(10) 0.0178(9) 0.0009(7) 0.0071(7) -0.0008(8)
N21 0.0254(10) 0.0267(10) 0.0226(10) 0.0018(7) 0.0067(8) -0.0012(8)
N31 0.0271(10) 0.0264(10) 0.0205(9) 0.0004(7) 0.0085(8) -0.0024(8)
C11 0.0319(12) 0.0262(11) 0.0178(10) -0.0001(8) 0.0084(9) -0.0035(9)
C21 0.0350(12) 0.0237(11) 0.0259(11) 0.0003(9) 0.0146(10) -0.0027(9)
C31 0.0330(12) 0.0153(10) 0.0303(12) -0.0013(8) 0.0150(10) -0.0020(9)
C41 0.0341(13) 0.0237(11) 0.0444(15) -0.0031(10) 0.0202(11) -0.0026(10)
C51 0.0257(12) 0.0344(13) 0.0500(16) -0.0016(12) 0.0124(11) 0.0002(10)
C61 0.0299(13) 0.0396(14) 0.0363(14) -0.0006(11) 0.0018(11) 0.0003(11)
C71 0.0310(13) 0.0340(13) 0.0266(12) -0.0005(10) 0.0078(10) -0.0015(10)
C81 0.0260(11) 0.0196(10) 0.0268(11) -0.0009(8) 0.0095(9) -0.0019(8)
C91 0.0535(18) 0.0589(19) 0.0299(14) 0.0018(12) 0.0243(13) -0.0045(14)
C101 0.0270(12) 0.0305(12) 0.0233(12) 0.0035(9) 0.0046(9) -0.0029(9)
C111 0.0260(12) 0.0329(13) 0.0300(13) 0.0103(10) 0.0036(10) -0.0029(10)
C121 0.0210(12) 0.0272(12) 0.0395(14) 0.0073(10) 0.0051(10) -0.0053(9)
C131 0.0245(13) 0.0289(13) 0.0585(18) 0.0133(12) 0.0100(12) 0.0002(10)
C141 0.0278(13) 0.0253(12) 0.073(2) 0.0049(13) 0.0204(13) -0.0002(10)
C151 0.0274(13) 0.0292(13) 0.0561(17) -0.0072(11) 0.0204(12) -0.0078(10)
C161 0.0231(12) 0.0291(12) 0.0387(14) -0.0015(10) 0.0114(10) -0.0052(9)
C171 0.0198(11) 0.0240(11) 0.0341(13) 0.0034(9) 0.0074(9) -0.0045(9)
C181 0.0421(16) 0.0479(17) 0.0359(15) 0.0166(12) 0.0013(12) 0.0000(13)
C191 0.0265(12) 0.0311(12) 0.0185(11) -0.0011(9) 0.0064(9) -0.0011(9)
C201 0.0256(12) 0.0298(12) 0.0237(11) -0.0041(9) 0.0051(9) 0.0010(9)
C211 0.0206(11) 0.0274(11) 0.0266(11) -0.0042(9) 0.0068(9) 0.0033(9)
C221 0.0302(13) 0.0275(12) 0.0362(14) -0.0076(10) 0.0095(11) -0.0002(10)
C231 0.0319(13) 0.0231(12) 0.0523(16) 0.0009(11) 0.0169(12) -0.0008(10)
C241 0.0305(13) 0.0268(12) 0.0397(14) 0.0057(10) 0.0177(11) 0.0060(10)
C251 0.0235(11) 0.0273(11) 0.0273(12) 0.0032(9) 0.0101(9) 0.0053(9)
C261 0.0190(11) 0.0225(10) 0.0254(11) -0.0007(8) 0.0060(9) 0.0038(8)
C271 0.0391(15) 0.0429(15) 0.0238(12) -0.0106(10) 0.0066(11) -0.0045(11)
C281 0.0425(15) 0.0554(17) 0.0167(11) 0.0020(11) 0.0058(10) -0.0074(12)
C291 0.0479(17) 0.0261(13) 0.0434(16) 0.0026(11) 0.0053(13) -0.0075(11)
C301 0.0448(17) 0.0399(16) 0.065(2) -0.0043(14) 0.0152(15) -0.0114(13)
C311 0.0415(14) 0.0441(15) 0.0222(11) -0.0041(10) 0.0160(10) -0.0051(11)
C321 0.075(2) 0.102(3) 0.0429(18) 0.0109(19) 0.0372(18) 0.036(2)
C331 0.0491(17) 0.0336(14) 0.0478(16) 0.0080(12) 0.0243(14) 0.0123(12)
C341 0.068(2) 0.0329(15) 0.0483(17) 0.0064(12) 0.0239(16) 0.0118(14)
K1 0.0216(2) 0.0198(2) 0.0456(3) -0.0017(2) 0.0166(2) -0.00146(18)
O12 0.0205(8) 0.0609(12) 0.0320(9) 0.0001(8) 0.0115(7) 0.0016(8)
O22 0.0444(11) 0.0303(9) 0.0515(12) 0.0087(8) 0.0120(9) -0.0139(8)
O32 0.0441(11) 0.0243(9) 0.0581(13) 0.0026(8) 0.0093(10) 0.0058(8)
O42 0.0201(8) 0.0429(10) 0.0437(11) 0.0068(8) 0.0101(7) 0.0047(7)
O52 0.0345(10) 0.0272(9) 0.0494(11) 0.0024(8) 0.0107(9) -0.0067(7)
O62 0.0392(10) 0.0300(9) 0.0429(10) -0.0048(8) 0.0164(8) 0.0105(8)
N12 0.0474(16) 0.087(2) 0.0454(17) 0.0012(14) 0.0152(13) 0.0035(14)
C12 0.0241(13) 0.087(2) 0.0331(14) 0.0104(15) 0.0110(11) -0.0175(14)
C22 0.0403(17) 0.075(2) 0.0469(17) 0.0196(16) 0.0106(14) -0.0307(16)
C32 0.065(2) 0.0235(14) 0.102(3) 0.0137(16) 0.001(2) -0.0160(14)
C42 0.067(2) 0.0229(14) 0.094(3) -0.0080(16) 0.004(2) 0.0063(14)
C52 0.053(2) 0.0445(18) 0.086(3) -0.0004(17) 0.0208(18) 0.0275(15)
C62 0.0285(15) 0.0526(18) 0.072(2) 0.0111(16) 0.0106(14) 0.0179(13)
C72 0.0190(13) 0.062(2) 0.072(2) 0.0074(16) 0.0055(13) -0.0108(13)
C82 0.0320(15) 0.0496(18) 0.083(2) 0.0175(17) 0.0148(15) -0.0156(13)
C92 0.0557(19) 0.0236(13) 0.072(2) 0.0089(13) 0.0135(17) -0.0068(12)
C102 0.067(2) 0.0219(13) 0.077(2) -0.0063(14) 0.0208(18) 0.0084(13)
C112 0.0443(16) 0.0600(19) 0.0355(15) -0.0039(13) 0.0164(13) 0.0263(14)
C122 0.0280(14) 0.079(2) 0.0345(15) 0.0006(14) 0.0139(12) 0.0191(14)
C132 0.0335(14) 0.0559(19) 0.0481(18) 0.0028(14) 0.0172(13) 0.0042(13)
C142 0.0435(17) 0.079(2) 0.0483(18) 0.0022(16) 0.0268(15) 0.0069(16)
C13 0.084(5) 0.112(5) 0.182(7) 0.000 0.062(5) 0.000
C23 0.141(5) 0.135(4) 0.096(4) 0.009(3) 0.034(4) 0.019(4)
C33 0.160(6) 0.145(5) 0.110(4) -0.043(4) 0.021(4) 0.009(4)
C43 0.119(6) 0.199(7) 0.111(6) 0.000 0.054(5) 0.000
N14A 0.083(5) 0.166(7) 0.263(11) 0.034(7) 0.097(6) 0.012(5)
C14A 0.053(4) 0.145(6) 0.135(7) -0.020(6) 0.007(5) 0.006(5)
C24A 0.180(13) 0.157(8) 0.162(13) -0.012(10) 0.050(10) 0.011(10)
N14B 0.112(11) 0.068(7) 0.099(11) -0.013(6) -0.017(8) 0.011(7)
C14B 0.028(5) 0.063(6) 0.050(6) 0.001(5) 0.016(4) -0.003(4)
C24B 0.066(9) 0.076(8) 0.093(11) -0.014(7) 0.001(9) 0.005(7)

loop_
_atom_type_symbol
_atom_type_description
_atom_type_scat_dispersion_real
_atom_type_scat_dispersion_imag
_atom_type_scat_source
C C 0.0033 0.0016 'International Tables Vol C Tables 4.2.6.8 and 6.1.1.4'
H H 0.0000 0.0000 'International Tables Vol C Tables 4.2.6.8 and 6.1.1.4'
Cu Cu 0.3201 1.2651 'International Tables Vol C Tables 4.2.6.8 and 6.1.1.4'
K K 0.2009 0.2494 'International Tables Vol C Tables 4.2.6.8 and 6.1.1.4'
N N 0.0061 0.0033 'International Tables Vol C Tables 4.2.6.8 and 6.1.1.4'
O O 0.0106 0.0060 'International Tables Vol C Tables 4.2.6.8 and 6.1.1.4'
P P 0.1023 0.0942 'International Tables Vol C Tables 4.2.6.8 and 6.1.1.4'

loop_
_geom_angle_atom_site_label_1
_geom_angle_atom_site_label_2
_geom_angle_atom_site_label_3
_geom_angle
_geom_angle_site_symmetry_1
_geom_angle_site_symmetry_3
_geom_angle_publ_flag
N31 Cu1 N21 92.38(8) . . ?
N31 Cu1 N11 94.54(7) . . ?
N21 Cu1 N11 95.06(7) . . ?
N31 Cu1 P21 121.97(5) . . ?
N21 Cu1 P21 121.85(6) . . ?
N11 Cu1 P21 123.28(6) . . ?
C11 P11 C101 108.84(11) . . ?
C11 P11 C191 108.29(10) . . ?
C101 P11 C191 108.20(11) . . ?
C11 P11 C281 110.53(12) . . ?
C101 P11 C281 110.34(12) . . ?
C191 P11 C281 110.58(12) . . ?
O21 P21 O31 98.78(9) . . ?
O21 P21 O11 104.13(9) . . ?
O31 P21 O11 97.46(9) . . ?
O21 P21 Cu1 113.79(7) . . ?
O31 P21 Cu1 120.90(7) . . ?
O11 P21 Cu1 118.52(7) . . ?
C291 O11 P21 117.06(15) . . ?
C311 O21 P21 122.47(16) . . ?
C331 O31 P21 119.19(16) . . ?
C81 N11 C11 104.31(19) . . ?
C81 N11 Cu1 136.83(16) . . ?
C11 N11 Cu1 118.86(15) . . ?
C171 N21 C101 105.21(19) . . ?
C171 N21 Cu1 135.75(16) . . ?
C101 N21 Cu1 119.04(15) . . ?
C261 N31 C191 104.88(18) . . ?
C261 N31 Cu1 135.68(15) . . ?
C191 N31 Cu1 119.43(15) . . ?
N11 C11 C21 113.5(2) . . ?
N11 C11 P11 113.94(17) . . ?
C21 C11 P11 132.50(18) . . ?
C11 C21 C31 104.4(2) . . ?
C11 C21 C91 130.7(2) . . ?
C31 C21 C91 124.9(2) . . ?
C41 C31 C21 133.8(2) . . ?
C41 C31 C81 119.7(2) . . ?
C21 C31 C81 106.4(2) . . ?
C51 C41 C31 119.0(2) . . ?
C51 C41 H41 120.5 . . ?
C31 C41 H41 120.5 . . ?
C41 C51 C61 120.8(2) . . ?
C41 C51 H51 119.6 . . ?
C61 C51 H51 119.6 . . ?
C71 C61 C51 121.6(2) . . ?
C71 C61 H61 119.2 . . ?
C51 C61 H61 119.2 . . ?
C61 C71 C81 118.5(2) . . ?
C61 C71 H71 120.7 . . ?
C81 C71 H71 120.7 . . ?
N11 C81 C71 128.4(2) . . ?
N11 C81 C31 111.3(2) . . ?
C71 C81 C31 120.3(2) . . ?
C21 C91 H91A 109.5 . . ?
C21 C91 H91B 109.5 . . ?
H91A C91 H91B 109.5 . . ?
C21 C91 H91C 109.5 . . ?
H91A C91 H91C 109.5 . . ?
H91B C91 H91C 109.5 . . ?
N21 C101 C111 113.2(2) . . ?
N21 C101 P11 113.76(16) . . ?
C111 C101 P11 133.04(19) . . ?
C101 C111 C121 104.3(2) . . ?
C101 C111 C181 130.8(3) . . ?
C121 C111 C181 124.9(2) . . ?
C131 C121 C111 134.0(2) . . ?
C131 C121 C171 119.3(2) . . ?
C111 C121 C171 106.8(2) . . ?
C141 C131 C121 119.1(3) . . ?
C141 C131 H131 120.5 . . ?
C121 C131 H131 120.5 . . ?
C131 C141 C151 121.4(2) . . ?
C131 C141 H141 119.3 . . ?
C151 C141 H141 119.3 . . ?
C161 C151 C141 121.1(3) . . ?
C161 C151 H151 119.5 . . ?
C141 C151 H151 119.5 . . ?
C151 C161 C171 118.5(2) . . ?
C151 C161 H161 120.8 . . ?
C171 C161 H161 120.8 . . ?
N21 C171 C161 128.7(2) . . ?
N21 C171 C121 110.6(2) . . ?
C161 C171 C121 120.7(2) . . ?
C111 C181 H18A 109.5 . . ?
C111 C181 H18B 109.5 . . ?
H18A C181 H18B 109.5 . . ?
C111 C181 H18C 109.5 . . ?
H18A C181 H18C 109.5 . . ?
H18B C181 H18C 109.5 . . ?
N31 C191 C201 113.4(2) . . ?
N31 C191 P11 113.42(16) . . ?
C201 C191 P11 133.11(18) . . ?
C191 C201 C211 104.1(2) . . ?
C191 C201 C271 131.1(2) . . ?
C211 C201 C271 124.7(2) . . ?
C221 C211 C201 134.1(2) . . ?
C221 C211 C261 119.3(2) . . ?
C201 C211 C261 106.6(2) . . ?
C231 C221 C211 119.2(2) . . ?
C231 C221 H221 120.4 . . ?
C211 C221 H221 120.4 . . ?
C221 C231 C241 121.2(2) . . ?
C221 C231 H231 119.4 . . ?
C241 C231 H231 119.4 . . ?
C251 C241 C231 121.2(2) . . ?
C251 C241 H241 119.4 . . ?
C231 C241 H241 119.4 . . ?
C241 C251 C261 118.7(2) . . ?
C241 C251 H251 120.7 . . ?
C261 C251 H251 120.7 . . ?
N31 C261 C251 128.6(2) . . ?
N31 C261 C211 110.9(2) . . ?
C251 C261 C211 120.4(2) . . ?
C201 C271 H27A 109.5 . . ?
C201 C271 H27B 109.5 . . ?
H27A C271 H27B 109.5 . . ?
C201 C271 H27C 109.5 . . ?
H27A C271 H27C 109.5 . . ?
H27B C271 H27C 109.5 . . ?
P11 C281 H28A 109.5 . . ?
P11 C281 H28B 109.5 . . ?
H28A C281 H28B 109.5 . . ?
P11 C281 H28C 109.5 . . ?
H28A C281 H28C 109.5 . . ?
H28B C281 H28C 109.5 . . ?
O11 C291 C301 109.6(2) . . ?
O11 C291 H29A 109.8 . . ?
C301 C291 H29A 109.8 . . ?
O11 C291 H29B 109.8 . . ?
C301 C291 H29B 109.8 . . ?
H29A C291 H29B 108.2 . . ?
C291 C301 H30A 109.5 . . ?
C291 C301 H30B 109.5 . . ?
H30A C301 H30B 109.5 . . ?
C291 C301 H30C 109.5 . . ?
H30A C301 H30C 109.5 . . ?
H30B C301 H30C 109.5 . . ?
O21 C311 C321 107.5(2) . . ?
O21 C311 H31A 110.2 . . ?
C321 C311 H31A 110.2 . . ?
O21 C311 H31B 110.2 . . ?
C321 C311 H31B 110.2 . . ?
H31A C311 H31B 108.5 . . ?
C311 C321 H32A 109.5 . . ?
C311 C321 H32B 109.5 . . ?
H32A C321 H32B 109.5 . . ?
C311 C321 H32C 109.5 . . ?
H32A C321 H32C 109.5 . . ?
H32B C321 H32C 109.5 . . ?
O31 C331 C341 109.0(2) . . ?
O31 C331 H33A 109.9 . . ?
C341 C331 H33A 109.9 . . ?
O31 C331 H33B 109.9 . . ?
C341 C331 H33B 109.9 . . ?
H33A C331 H33B 108.3 . . ?
C331 C341 H34A 109.5 . . ?
C331 C341 H34B 109.5 . . ?
H34A C341 H34B 109.5 . . ?
C331 C341 H34C 109.5 . . ?
H34A C341 H34C 109.5 . . ?
H34B C341 H34C 109.5 . . ?
O42 K1 O32 60.26(6) . . ?
O42 K1 O22 120.49(6) . . ?
O32 K1 O22 60.31(6) . . ?
O42 K1 O62 120.44(6) . . ?
O32 K1 O62 166.21(6) . . ?
O22 K1 O62 117.90(6) . . ?
O42 K1 O52 60.76(5) . . ?
O32 K1 O52 118.83(6) . . ?
O22 K1 O52 168.12(6) . . ?
O62 K1 O52 59.69(6) . . ?
O42 K1 O12 161.28(6) . . ?
O32 K1 O12 115.21(6) . . ?
O22 K1 O12 59.46(6) . . ?
O62 K1 O12 59.14(6) . . ?
O52 K1 O12 115.10(6) . . ?
O42 K1 N12 83.25(7) . . ?
O32 K1 N12 94.27(8) . . ?
O22 K1 N12 98.16(8) . . ?
O62 K1 N12 99.50(7) . . ?
O52 K1 N12 93.71(7) . . ?
O12 K1 N12 115.48(7) . . ?
O42 K1 C23 87.75(11) . . ?
O32 K1 C23 88.49(11) . . ?
O22 K1 C23 93.62(11) . . ?
O62 K1 C23 77.88(11) . . ?
O52 K1 C23 74.51(11) . . ?
O12 K1 C23 73.74(10) . . ?
N12 K1 C23 167.69(11) . . ?
O42 K1 C33 86.05(10) . . ?
O32 K1 C33 67.37(10) . . ?
O22 K1 C33 74.53(11) . . ?
O62 K1 C33 98.85(10) . . ?
O52 K1 C33 94.08(11) . . ?
O12 K1 C33 75.85(10) . . ?
N12 K1 C33 161.58(11) . . ?
C23 K1 C33 23.45(11) . . ?
O42 K1 C42 79.11(7) . . ?
O32 K1 C42 22.20(7) . . ?
O22 K1 C42 42.32(8) . . ?
O62 K1 C42 160.20(8) . . ?
O52 K1 C42 139.65(7) . . ?
O12 K1 C42 101.43(8) . . ?
N12 K1 C42 85.09(9) . . ?
C23 K1 C42 101.47(12) . . ?
C33 K1 C42 78.18(12) . . ?
C122 O12 C12 111.7(2) . . ?
C122 O12 K1 115.61(16) . . ?
C12 O12 K1 115.99(16) . . ?
C22 O22 C32 111.9(2) . . ?
C22 O22 K1 118.04(17) . . ?
C32 O22 K1 117.39(17) . . ?
C42 O32 C52 112.1(3) . . ?
C42 O32 K1 110.07(17) . . ?
C52 O32 K1 114.64(17) . . ?
C62 O42 C72 112.4(2) . . ?
C62 O42 K1 116.09(16) . . ?
C72 O42 K1 115.92(16) . . ?
C82 O52 C92 111.8(2) . . ?
C82 O52 K1 111.16(16) . . ?
C92 O52 K1 111.16(15) . . ?
C102 O62 C112 111.2(2) . . ?
C102 O62 K1 118.95(16) . . ?
C112 O62 K1 119.21(16) . . ?
C132 N12 K1 176.7(3) . . ?
O12 C12 C22 109.4(2) . . ?
O12 C12 H12A 109.8 . . ?
C22 C12 H12A 109.8 . . ?
O12 C12 H12B 109.8 . . ?
C22 C12 H12B 109.8 . . ?
H12A C12 H12B 108.2 . . ?
O22 C22 C12 109.9(2) . . ?
O22 C22 H22A 109.7 . . ?
C12 C22 H22A 109.7 . . ?
O22 C22 H22B 109.7 . . ?
C12 C22 H22B 109.7 . . ?
H22A C22 H22B 108.2 . . ?
O22 C32 C42 109.7(3) . . ?
O22 C32 H32D 109.7 . . ?
C42 C32 H32D 109.7 . . ?
O22 C32 H32E 109.7 . . ?
C42 C32 H32E 109.7 . . ?
H32D C32 H32E 108.2 . . ?
O32 C42 C32 109.1(3) . . ?
O32 C42 K1 47.73(12) . . ?
C32 C42 K1 83.63(17) . . ?
O32 C42 H42A 109.9 . . ?
C32 C42 H42A 109.9 . . ?
K1 C42 H42A 82.3 . . ?
O32 C42 H42B 109.9 . . ?
C32 C42 H42B 109.9 . . ?
K1 C42 H42B 157.5 . . ?
H42A C42 H42B 108.3 . . ?
O32 C52 C62 108.9(3) . . ?
O32 C52 H52A 109.9 . . ?
C62 C52 H52A 109.9 . . ?
O32 C52 H52B 109.9 . . ?
C62 C52 H52B 109.9 . . ?
H52A C52 H52B 108.3 . . ?
O42 C62 C52 107.8(2) . . ?
O42 C62 H62A 110.1 . . ?
C52 C62 H62A 110.1 . . ?
O42 C62 H62B 110.1 . . ?
C52 C62 H62B 110.1 . . ?
H62A C62 H62B 108.5 . . ?
O42 C72 C82 107.9(2) . . ?
O42 C72 H72A 110.1 . . ?
C82 C72 H72A 110.1 . . ?
O42 C72 H72B 110.1 . . ?
C82 C72 H72B 110.1 . . ?
H72A C72 H72B 108.4 . . ?
O52 C82 C72 108.3(2) . . ?
O52 C82 H82A 110.0 . . ?
C72 C82 H82A 110.0 . . ?
O52 C82 H82B 110.0 . . ?
C72 C82 H82B 110.0 . . ?
H82A C82 H82B 108.4 . . ?
O52 C92 C102 108.6(3) . . ?
O52 C92 H92A 110.0 . . ?
C102 C92 H92A 110.0 . . ?
O52 C92 H92B 110.0 . . ?
C102 C92 H92B 110.0 . . ?
H92A C92 H92B 108.3 . . ?
O62 C102 C92 108.6(2) . . ?
O62 C102 H10A 110.0 . . ?
C92 C102 H10A 110.0 . . ?
O62 C102 H10B 110.0 . . ?
C92 C102 H10B 110.0 . . ?
H10A C102 H10B 108.4 . . ?
O62 C112 C122 109.2(2) . . ?
O62 C112 H11A 109.8 . . ?
C122 C112 H11A 109.8 . . ?
O62 C112 H11B 109.8 . . ?
C122 C112 H11B 109.8 . . ?
H11A C112 H11B 108.3 . . ?
O12 C122 C112 109.4(2) . . ?
O12 C122 H12C 109.8 . . ?
C112 C122 H12C 109.8 . . ?
O12 C122 H12D 109.8 . . ?
C112 C122 H12D 109.8 . . ?
H12C C122 H12D 108.2 . . ?
N12 C132 C142 179.8(4) . . ?
C132 C142 H14A 109.5 . . ?
C132 C142 H14B 109.5 . . ?
H14A C142 H14B 109.5 . . ?
C132 C142 H14C 109.5 . . ?
H14A C142 H14C 109.5 . . ?
H14B C142 H14C 109.5 . . ?
C23 C13 C23 119.8(8) . 2 ?
C23 C13 H13 120.1 . . ?
C23 C13 H13 120.1 2 . ?
C13 C23 C33 119.7(5) . . ?
C13 C23 K1 135.9(3) . . ?
C33 C23 K1 81.3(2) . . ?
C13 C23 H23 120.1 . . ?
C33 C23 H23 120.1 . . ?
K1 C23 H23 55.6 . . ?
C43 C33 C23 126.4(5) . . ?
C43 C33 K1 137.3(3) . . ?
C23 C33 K1 75.2(2) . . ?
C43 C33 H33 116.8 . . ?
C23 C33 H33 116.8 . . ?
K1 C33 H33 57.9 . . ?
C33 C43 C33 108.0(7) 2 . ?
C33 C43 H43 126.0 2 . ?
C33 C43 H43 126.0 . . ?
N14A C14A C24A 165.1(16) . . ?
C14A C24A H24A 109.5 . . ?
C14A C24A H24B 109.5 . . ?
H24A C24A H24B 109.5 . . ?
C14A C24A H24C 109.5 . . ?
H24A C24A H24C 109.5 . . ?
H24B C24A H24C 109.5 . . ?
N14B C14B C24B 167.0(19) . . ?
C14B C24B H24D 109.5 . . ?
C14B C24B H24E 109.5 . . ?
H24D C24B H24E 109.5 . . ?
C14B C24B H24F 109.5 . . ?
H24D C24B H24F 109.5 . . ?
H24E C24B H24F 109.5 . . ?

loop_
_geom_bond_atom_site_label_1
_geom_bond_atom_site_label_2
_geom_bond_distance
_geom_bond_site_symmetry_2
_geom_bond_publ_flag
Cu1 N31 2.0622(19) . ?
Cu1 N21 2.0654(19) . ?
Cu1 N11 2.0759(19) . ?
Cu1 P21 2.1201(6) . ?
P11 C11 1.778(2) . ?
P11 C101 1.781(3) . ?
P11 C191 1.783(2) . ?
P11 C281 1.789(3) . ?
P21 O21 1.6006(18) . ?
P21 O31 1.6078(17) . ?
P21 O11 1.6187(18) . ?
O11 C291 1.444(3) . ?
O21 C311 1.451(3) . ?
O31 C331 1.432(3) . ?
N11 C81 1.365(3) . ?
N11 C11 1.378(3) . ?
N21 C171 1.361(3) . ?
N21 C101 1.382(3) . ?
N31 C261 1.357(3) . ?
N31 C191 1.379(3) . ?
C11 C21 1.393(3) . ?
C21 C31 1.418(3) . ?
C21 C91 1.505(3) . ?
C31 C41 1.413(3) . ?
C31 C81 1.419(3) . ?
C41 C51 1.370(4) . ?
C41 H41 0.9500 . ?
C51 C61 1.408(4) . ?
C51 H51 0.9500 . ?
C61 C71 1.373(4) . ?
C61 H61 0.9500 . ?
C71 C81 1.405(3) . ?
C71 H71 0.9500 . ?
C91 H91A 0.9800 . ?
C91 H91B 0.9800 . ?
C91 H91C 0.9800 . ?
C101 C111 1.399(3) . ?
C111 C121 1.420(4) . ?
C111 C181 1.511(3) . ?
C121 C131 1.412(4) . ?
C121 C171 1.433(3) . ?
C131 C141 1.371(4) . ?
C131 H131 0.9500 . ?
C141 C151 1.410(4) . ?
C141 H141 0.9500 . ?
C151 C161 1.382(3) . ?
C151 H151 0.9500 . ?
C161 C171 1.402(3) . ?
C161 H161 0.9500 . ?
C181 H18A 0.9800 . ?
C181 H18B 0.9800 . ?
C181 H18C 0.9800 . ?
C191 C201 1.398(3) . ?
C201 C211 1.419(3) . ?
C201 C271 1.508(3) . ?
C211 C221 1.411(3) . ?
C211 C261 1.429(3) . ?
C221 C231 1.376(4) . ?
C221 H221 0.9500 . ?
C231 C241 1.410(4) . ?
C231 H231 0.9500 . ?
C241 C251 1.373(3) . ?
C241 H241 0.9500 . ?
C251 C261 1.411(3) . ?
C251 H251 0.9500 . ?
C271 H27A 0.9800 . ?
C271 H27B 0.9800 . ?
C271 H27C 0.9800 . ?
C281 H28A 0.9800 . ?
C281 H28B 0.9800 . ?
C281 H28C 0.9800 . ?
C291 C301 1.484(4) . ?
C291 H29A 0.9900 . ?
C291 H29B 0.9900 . ?
C301 H30A 0.9800 . ?
C301 H30B 0.9800 . ?
C301 H30C 0.9800 . ?
C311 C321 1.482(4) . ?
C311 H31A 0.9900 . ?
C311 H31B 0.9900 . ?
C321 H32A 0.9800 . ?
C321 H32B 0.9800 . ?
C321 H32C 0.9800 . ?
C331 C341 1.484(4) . ?
C331 H33A 0.9900 . ?
C331 H33B 0.9900 . ?
C341 H34A 0.9800 . ?
C341 H34B 0.9800 . ?
C341 H34C 0.9800 . ?
K1 O42 2.7669(17) . ?
K1 O32 2.7718(18) . ?
K1 O22 2.7747(18) . ?
K1 O62 2.7757(17) . ?
K1 O52 2.7855(18) . ?
K1 O12 2.8197(17) . ?
K1 N12 2.900(3) . ?
K1 C23 3.399(5) . ?
K1 C33 3.476(5) . ?
K1 C42 3.518(3) . ?
O12 C122 1.427(3) . ?
O12 C12 1.434(4) . ?
O22 C22 1.420(4) . ?
O22 C32 1.431(4) . ?
O32 C42 1.415(4) . ?
O32 C52 1.423(4) . ?
O42 C62 1.415(3) . ?
O42 C72 1.423(3) . ?
O52 C82 1.421(4) . ?
O52 C92 1.421(3) . ?
O62 C102 1.416(4) . ?
O62 C112 1.428(3) . ?
N12 C132 1.129(4) . ?
C12 C22 1.476(5) . ?
C12 H12A 0.9900 . ?
C12 H12B 0.9900 . ?
C22 H22A 0.9900 . ?
C22 H22B 0.9900 . ?
C32 C42 1.474(6) . ?
C32 H32D 0.9900 . ?
C32 H32E 0.9900 . ?
C42 H42A 0.9900 . ?
C42 H42B 0.9900 . ?
C52 C62 1.488(5) . ?
C52 H52A 0.9900 . ?
C52 H52B 0.9900 . ?
C62 H62A 0.9900 . ?
C62 H62B 0.9900 . ?
C72 C82 1.487(4) . ?
C72 H72A 0.9900 . ?
C72 H72B 0.9900 . ?
C82 H82A 0.9900 . ?
C82 H82B 0.9900 . ?
C92 C102 1.490(5) . ?
C92 H92A 0.9900 . ?
C92 H92B 0.9900 . ?
C102 H10A 0.9900 . ?
C102 H10B 0.9900 . ?
C112 C122 1.480(5) . ?
C112 H11A 0.9900 . ?
C112 H11B 0.9900 . ?
C122 H12C 0.9900 . ?
C122 H12D 0.9900 . ?
C132 C142 1.446(5) . ?
C142 H14A 0.9800 . ?
C142 H14B 0.9800 . ?
C142 H14C 0.9800 . ?
C13 C23 1.313(5) . ?
C13 C23 1.313(5) 2 ?
C13 H13 0.9500 . ?
C23 C33 1.399(7) . ?
C23 H23 0.9500 . ?
C33 C43 1.391(5) . ?
C33 H33 0.9500 . ?
C43 H43 0.9500 . ?
N14A C14A 1.143(8) . ?
C14A C24A 1.465(8) . ?
C24A H24A 0.9800 . ?
C24A H24B 0.9800 . ?
C24A H24C 0.9800 . ?
N14B C14B 1.122(9) . ?
C14B C24B 1.452(9) . ?
C24B H24D 0.9800 . ?
C24B H24E 0.9800 . ?
C24B H24F 0.9800 . ?

loop_
_geom_torsion_atom_site_label_1
_geom_torsion_atom_site_label_2
_geom_torsion_atom_site_label_3
_geom_torsion_atom_site_label_4
_geom_torsion
_geom_torsion_site_symmetry_1
_geom_torsion_site_symmetry_2
_geom_torsion_site_symmetry_3
_geom_torsion_site_symmetry_4
_geom_torsion_publ_flag
O21 P21 O11 C291 -85.3(2) . . . . ?
O31 P21 O11 C291 173.65(19) . . . . ?
Cu1 P21 O11 C291 42.3(2) . . . . ?
O31 P21 O21 C311 44.94(19) . . . . ?
O11 P21 O21 C311 -55.10(19) . . . . ?
Cu1 P21 O21 C311 174.43(15) . . . . ?
O21 P21 O31 C331 167.46(19) . . . . ?
O11 P21 O31 C331 -86.9(2) . . . . ?
Cu1 P21 O31 C331 42.8(2) . . . . ?
C81 N11 C11 C21 -0.1(2) . . . . ?
Cu1 N11 C11 C21 -179.62(15) . . . . ?
C81 N11 C11 P11 178.37(15) . . . . ?
Cu1 N11 C11 P11 -1.2(2) . . . . ?
C101 P11 C11 N11 59.27(18) . . . . ?
C191 P11 C11 N11 -58.14(18) . . . . ?
C281 P11 C11 N11 -179.40(16) . . . . ?
C101 P11 C11 C21 -122.7(2) . . . . ?
C191 P11 C11 C21 119.9(2) . . . . ?
C281 P11 C11 C21 -1.4(3) . . . . ?
N11 C11 C21 C31 -0.2(3) . . . . ?
P11 C11 C21 C31 -178.21(18) . . . . ?
N11 C11 C21 C91 -179.8(2) . . . . ?
P11 C11 C21 C91 2.1(4) . . . . ?
C11 C21 C31 C41 -179.6(2) . . . . ?
C91 C21 C31 C41 0.1(4) . . . . ?
C11 C21 C31 C81 0.3(2) . . . . ?
C91 C21 C31 C81 180.0(2) . . . . ?
C21 C31 C41 C51 -179.4(2) . . . . ?
C81 C31 C41 C51 0.8(3) . . . . ?
C31 C41 C51 C61 -0.3(4) . . . . ?
C41 C51 C61 C71 -0.4(4) . . . . ?
C51 C61 C71 C81 0.5(4) . . . . ?
C11 N11 C81 C71 -179.5(2) . . . . ?
Cu1 N11 C81 C71 -0.1(4) . . . . ?
C11 N11 C81 C31 0.3(2) . . . . ?
Cu1 N11 C81 C31 179.70(15) . . . . ?
C61 C71 C81 N11 179.8(2) . . . . ?
C61 C71 C81 C31 0.1(3) . . . . ?
C41 C31 C81 N11 179.51(19) . . . . ?
C21 C31 C81 N11 -0.4(2) . . . . ?
C41 C31 C81 C71 -0.7(3) . . . . ?
C21 C31 C81 C71 179.4(2) . . . . ?
C171 N21 C101 C111 0.2(3) . . . . ?
Cu1 N21 C101 C111 179.66(16) . . . . ?
C171 N21 C101 P11 -177.96(16) . . . . ?
Cu1 N21 C101 P11 1.5(2) . . . . ?
C11 P11 C101 N21 -59.56(19) . . . . ?
C191 P11 C101 N21 57.91(19) . . . . ?
C281 P11 C101 N21 179.00(17) . . . . ?
C11 P11 C101 C111 122.8(2) . . . . ?
C191 P11 C101 C111 -119.8(2) . . . . ?
C281 P11 C101 C111 1.3(3) . . . . ?
N21 C101 C111 C121 -0.7(3) . . . . ?
P11 C101 C111 C121 177.0(2) . . . . ?
N21 C101 C111 C181 179.6(2) . . . . ?
P11 C101 C111 C181 -2.7(4) . . . . ?
C101 C111 C121 C131 179.9(3) . . . . ?
C181 C111 C121 C131 -0.3(4) . . . . ?
C101 C111 C121 C171 0.8(3) . . . . ?
C181 C111 C121 C171 -179.4(2) . . . . ?
C111 C121 C131 C141 -178.5(3) . . . . ?
C171 C121 C131 C141 0.5(3) . . . . ?
C121 C131 C141 C151 -0.1(4) . . . . ?
C131 C141 C151 C161 -0.4(4) . . . . ?
C141 C151 C161 C171 0.4(3) . . . . ?
C101 N21 C171 C161 -179.1(2) . . . . ?
Cu1 N21 C171 C161 1.5(4) . . . . ?
C101 N21 C171 C121 0.4(2) . . . . ?
Cu1 N21 C171 C121 -178.96(16) . . . . ?
C151 C161 C171 N21 179.5(2) . . . . ?
C151 C161 C171 C121 0.0(3) . . . . ?
C131 C121 C171 N21 180.0(2) . . . . ?
C111 C121 C171 N21 -0.8(3) . . . . ?
C131 C121 C171 C161 -0.5(3) . . . . ?
C111 C121 C171 C161 178.8(2) . . . . ?
C261 N31 C191 C201 -0.4(3) . . . . ?
Cu1 N31 C191 C201 178.58(16) . . . . ?
C261 N31 C191 P11 177.15(15) . . . . ?
Cu1 N31 C191 P11 -3.8(2) . . . . ?
C11 P11 C191 N31 61.34(19) . . . . ?
C101 P11 C191 N31 -56.49(19) . . . . ?
C281 P11 C191 N31 -177.43(18) . . . . ?
C11 P11 C191 C201 -121.7(2) . . . . ?
C101 P11 C191 C201 120.5(2) . . . . ?
C281 P11 C191 C201 -0.5(3) . . . . ?
N31 C191 C201 C211 0.7(3) . . . . ?
P11 C191 C201 C211 -176.2(2) . . . . ?
N31 C191 C201 C271 -179.2(2) . . . . ?
P11 C191 C201 C271 3.9(4) . . . . ?
C191 C201 C211 C221 179.4(3) . . . . ?
C271 C201 C211 C221 -0.7(4) . . . . ?
C191 C201 C211 C261 -0.7(2) . . . . ?
C271 C201 C211 C261 179.2(2) . . . . ?
C201 C211 C221 C231 179.4(2) . . . . ?
C261 C211 C221 C231 -0.5(3) . . . . ?
C211 C221 C231 C241 -0.9(4) . . . . ?
C221 C231 C241 C251 1.5(4) . . . . ?
C231 C241 C251 C261 -0.7(3) . . . . ?
C191 N31 C261 C251 179.0(2) . . . . ?
Cu1 N31 C261 C251 0.3(4) . . . . ?
C191 N31 C261 C211 -0.1(2) . . . . ?
Cu1 N31 C261 C211 -178.83(16) . . . . ?
C241 C251 C261 N31 -179.7(2) . . . . ?
C241 C251 C261 C211 -0.6(3) . . . . ?
C221 C211 C261 N31 -179.6(2) . . . . ?
C201 C211 C261 N31 0.5(3) . . . . ?
C221 C211 C261 C251 1.2(3) . . . . ?
C201 C211 C261 C251 -178.7(2) . . . . ?
P21 O11 C291 C301 -163.1(2) . . . . ?
P21 O21 C311 C321 170.9(2) . . . . ?
P21 O31 C331 C341 -156.5(2) . . . . ?
C122 O12 C12 C22 178.9(2) . . . . ?
K1 O12 C12 C22 -45.7(3) . . . . ?
C32 O22 C22 C12 173.9(3) . . . . ?
K1 O22 C22 C12 -45.2(3) . . . . ?
O12 C12 C22 O22 59.2(3) . . . . ?
C22 O22 C32 C42 171.9(3) . . . . ?
K1 O22 C32 C42 30.7(4) . . . . ?
C52 O32 C42 C32 -169.3(3) . . . . ?
K1 O32 C42 C32 61.8(3) . . . . ?
C52 O32 C42 K1 128.9(3) . . . . ?
O22 C32 C42 O32 -62.1(4) . . . . ?
O22 C32 C42 K1 -21.1(3) . . . . ?
C42 O32 C52 C62 -176.1(3) . . . . ?
K1 O32 C52 C62 -49.7(3) . . . . ?
C72 O42 C62 C52 175.4(3) . . . . ?
K1 O42 C62 C52 -48.0(3) . . . . ?
O32 C52 C62 O42 64.4(4) . . . . ?
C62 O42 C72 C82 -179.8(3) . . . . ?
K1 O42 C72 C82 43.5(3) . . . . ?
C92 O52 C82 C72 -178.0(3) . . . . ?
K1 O52 C82 C72 57.1(3) . . . . ?
O42 C72 C82 O52 -67.7(4) . . . . ?
C82 O52 C92 C102 175.0(3) . . . . ?
K1 O52 C92 C102 -60.1(3) . . . . ?
C112 O62 C102 C92 -177.8(2) . . . . ?
K1 O62 C102 C92 -33.5(3) . . . . ?
O52 C92 C102 O62 62.1(3) . . . . ?
C102 O62 C112 C122 -174.0(2) . . . . ?
K1 O62 C112 C122 41.8(3) . . . . ?
C12 O12 C122 C112 -175.2(2) . . . . ?
K1 O12 C122 C112 49.2(2) . . . . ?
O62 C112 C122 O12 -58.9(3) . . . . ?
C23 C13 C23 C33 0.03(14) 2 . . . ?
C23 C13 C23 K1 109.9(6) 2 . . . ?
C13 C23 C33 C43 -0.1(3) . . . . ?
K1 C23 C33 C43 -138.6(4) . . . . ?
C13 C23 C33 K1 138.5(4) . . . . ?
C23 C33 C43 C33 0.03(15) . . . 2 ?
K1 C33 C43 C33 -109.3(6) . . . 2 ?
